data_2225159
loop_
_publ_author_name
'Chen, Junqing'
'Zha, Xiaoming'

_publ_section_title
;
 4'-Bromobutyl <i>ent</i>-16-oxobeyeran-19-oate
;
_journal_issue 3
_journal_name_full 'Acta Crystallographica Section E'
_journal_page_first o607
_journal_paper_doi 10.1107/S1600536810005167
_journal_volume 66
_journal_year 2010
_chemical_formula_iupac 'C24 H37 Br O3'
_chemical_formula_moiety 'C24 H37 Br O3'
_chemical_formula_sum 'C24 H37 Br O3'
_chemical_formula_weight 453.45
_chemical_melting_point_gt 372
_chemical_melting_point_lt 373
_chemical_name_systematic
;
4'-Bromobutyl <i>ent</i>-16-oxobeyeran-19-oate
;
_space_group_IT_number 19
_symmetry_cell_setting orthorhombic
_symmetry_space_group_name_Hall 'P 2ac 2ab'
_symmetry_space_group_name_H-M 'P 21 21 21'
_atom_sites_solution_hydrogens geom
_atom_sites_solution_primary direct
_atom_sites_solution_secondary difmap
_audit_creation_method SHELXL-97
_cell_angle_alpha 90.00
_cell_angle_beta 90.00
_cell_angle_gamma 90.00
_cell_formula_units_Z 4
_cell_length_a 7.4335(10)
_cell_length_b 9.7732(14)
_cell_length_c 30.920(4)
_cell_measurement_reflns_used 3390
_cell_measurement_temperature 298(2)
_cell_measurement_theta_max 20.0935
_cell_measurement_theta_min 2.186
_cell_volume 2246.3(5)
_computing_cell_refinement 'SAINT (Bruker, 1999)'
_computing_data_collection 'SMART (Bruker, 1999)'
_computing_data_reduction 'SAINT (Bruker, 1999)'
_computing_molecular_graphics 'SHELXTL (Sheldrick, 2008)'
_computing_publication_material 'SHELXTL (Sheldrick, 2008) and <i>PLATON</i> (Spek, 2009)'
_computing_structure_refinement 'SHELXL97 (Sheldrick, 2008)'
_computing_structure_solution 'SHELXS97 (Sheldrick, 2008)'
_diffrn_ambient_temperature 298(2)
_diffrn_measured_fraction_theta_full 1.000
_diffrn_measured_fraction_theta_max 1.000
_diffrn_measurement_device_type 'Bruker SMART CCD area-detector'
_diffrn_measurement_method 'phi and omega scans'
_diffrn_radiation_monochromator graphite
_diffrn_radiation_source 'fine-focus sealed tube'
_diffrn_radiation_type MoK\a
_diffrn_radiation_wavelength 0.71073
_diffrn_reflns_av_R_equivalents 0.0515
_diffrn_reflns_av_sigmaI/netI 0.0681
_diffrn_reflns_limit_h_max 8
_diffrn_reflns_limit_h_min -8
_diffrn_reflns_limit_k_max 11
_diffrn_reflns_limit_k_min -11
_diffrn_reflns_limit_l_max 36
_diffrn_reflns_limit_l_min -25
_diffrn_reflns_number 11802
_diffrn_reflns_theta_full 25.00
_diffrn_reflns_theta_max 25.00
_diffrn_reflns_theta_min 2.19
_exptl_absorpt_coefficient_mu 1.851
_exptl_absorpt_correction_T_max 0.5475
_exptl_absorpt_correction_T_min 0.4896
_exptl_absorpt_correction_type multi-scan
_exptl_absorpt_process_details '(SADABS; Bruker, 1999)'
_exptl_crystal_colour colourless
_exptl_crystal_density_diffrn 1.341
_exptl_crystal_density_method 'not measured'
_exptl_crystal_description Block
_exptl_crystal_F_000 960
_exptl_crystal_size_max 0.45
_exptl_crystal_size_mid 0.43
_exptl_crystal_size_min 0.37
_refine_diff_density_max 0.643
_refine_diff_density_min -0.250
_refine_ls_abs_structure_details 'Flack (1983), 1657 Friedel pairs'
_refine_ls_abs_structure_Flack 0.065(11)
_refine_ls_extinction_method none
_refine_ls_goodness_of_fit_ref 1.004
_refine_ls_hydrogen_treatment constr
_refine_ls_matrix_type full
_refine_ls_number_parameters 256
_refine_ls_number_reflns 3955
_refine_ls_number_restraints 0
_refine_ls_restrained_S_all 1.004
_refine_ls_R_factor_all 0.0666
_refine_ls_R_factor_gt 0.0424
_refine_ls_shift/su_max 0.001
_refine_ls_shift/su_mean 0.000
_refine_ls_structure_factor_coef Fsqd
_refine_ls_weighting_details 'calc w=1/[\s^2^(Fo^2^)+(0.0392P)^2^+0.9109P] where P=(Fo^2^+2Fc^2^)/3'
_refine_ls_weighting_scheme calc
_refine_ls_wR_factor_gt 0.0969
_refine_ls_wR_factor_ref 0.1084
_reflns_number_gt 3041
_reflns_number_total 3955
_reflns_threshold_expression I>2/s(I)
_cod_data_source_file bg2330.cif
_cod_data_source_block I
_cod_depositor_comments
;
The following automatic conversions were performed:
'_symmetry_cell_setting' value 'Orthorhombic' changed to 'orthorhombic'
according to '/home/saulius/struct/CIF-dictionaries/cif_core.dic'
dictionary named 'cif_core.dic' version 2.4.1 from 2010-06-29.

Automatic conversion script
Id: cif_fix_enum 1527 2010-12-29 10:47:43Z saulius 

The following automatic conversions were performed:

'_symmetry_cell_setting' value 'Orthorhombic' changed to
'orthorhombic' according to
/home/saulius/struct/CIF-dictionaries/cif_core.dic dictionary named
'cif_core.dic' version 2.4.1 from 2010-06-29.

Automatic conversion script
Id: cif_fix_values 1715 2011-07-08 13:25:40Z adriana 
;
_cod_database_code 2225159
_cod_database_fobs_code 2225159

loop_
_symmetry_equiv_pos_as_xyz
'x, y, z'
'-x+1/2, -y, z+1/2'
'-x, y+1/2, -z+1/2'
'x+1/2, -y+1/2, -z'

loop_
_atom_site_type_symbol
_atom_site_label
_atom_site_fract_x
_atom_site_fract_y
_atom_site_fract_z
_atom_site_U_iso_or_equiv
_atom_site_adp_type
_atom_site_calc_flag
_atom_site_refinement_flags
_atom_site_occupancy
_atom_site_disorder_assembly
_atom_site_disorder_group
Br Br1 1.06095(7) 0.65680(5) 0.843138(17) 0.06872(19) Uani d . 1 . .
O O1 0.6425(6) 1.2658(4) 0.55233(12) 0.0896(14) Uani d . 1 . .
O O2 0.4910(4) 0.6155(3) 0.72346(9) 0.0539(8) Uani d . 1 . .
O O3 0.2689(5) 0.7630(3) 0.71082(10) 0.0596(8) Uani d . 1 . .
C C1 0.3384(5) 0.5981(4) 0.65535(13) 0.0409(9) Uani d . 1 . .
C C2 0.4651(7) 0.4761(4) 0.64746(13) 0.0509(11) Uani d . 1 . .
H H2A 0.4648 0.4187 0.6731 0.061 Uiso calc R 1 . .
H H2B 0.4174 0.4222 0.6238 0.061 Uiso calc R 1 . .
C C3 0.6590(7) 0.5144(4) 0.63695(14) 0.0500(11) Uani d . 1 . .
H H3A 0.7150 0.5539 0.6624 0.060 Uiso calc R 1 . .
H H3B 0.7254 0.4324 0.6293 0.060 Uiso calc R 1 . .
C C4 0.6691(6) 0.6156(4) 0.59994(14) 0.0465(10) Uani d . 1 . .
H H4A 0.6281 0.5710 0.5737 0.056 Uiso calc R 1 . .
H H4B 0.7937 0.6418 0.5957 0.056 Uiso calc R 1 . .
C C5 0.5556(5) 0.7466(4) 0.60725(11) 0.0336(8) Uani d . 1 . .
C C6 0.5564(5) 0.8292(4) 0.56375(11) 0.0348(8) Uani d . 1 . .
H H6 0.5287 0.7622 0.5411 0.042 Uiso calc R 1 . .
C C7 0.7413(6) 0.8882(4) 0.55177(13) 0.0463(11) Uani d . 1 . .
H H7A 0.7822 0.9468 0.5751 0.056 Uiso calc R 1 . .
H H7B 0.8265 0.8136 0.5490 0.056 Uiso calc R 1 . .
C C8 0.7401(6) 0.9696(5) 0.51008(14) 0.0522(11) Uani d . 1 . .
H H8A 0.7356 0.9063 0.4859 0.063 Uiso calc R 1 . .
H H8B 0.8519 1.0203 0.5080 0.063 Uiso calc R 1 . .
C C9 0.5820(7) 1.0706(4) 0.50609(13) 0.0511(11) Uani d . 1 . .
C C10 0.5754(7) 1.1544(5) 0.54781(14) 0.0539(11) Uani d . 1 . .
C C11 0.4664(6) 1.0794(4) 0.58069(12) 0.0403(10) Uani d . 1 . .
H H11A 0.3606 1.1320 0.5886 0.048 Uiso calc R 1 . .
H H11B 0.5369 1.0627 0.6065 0.048 Uiso calc R 1 . .
C C12 0.4113(5) 0.9427(4) 0.55920(11) 0.0355(9) Uani d . 1 . .
C C13 0.2273(5) 0.8911(4) 0.57262(13) 0.0431(10) Uani d . 1 . .
H H13A 0.1846 0.8260 0.5513 0.052 Uiso calc R 1 . .
H H13B 0.1437 0.9673 0.5732 0.052 Uiso calc R 1 . .
C C14 0.2291(5) 0.8229(4) 0.61678(13) 0.0401(9) Uani d . 1 . .
H H14A 0.1090 0.7917 0.6240 0.048 Uiso calc R 1 . .
H H14B 0.2667 0.8884 0.6385 0.048 Uiso calc R 1 . .
C C15 0.3585(5) 0.7013(4) 0.61649(12) 0.0356(9) Uani d . 1 . .
H H15 0.3237 0.6482 0.5909 0.043 Uiso calc R 1 . .
C C16 0.4094(6) 0.9881(4) 0.51133(12) 0.0454(10) Uani d . 1 . .
H H16A 0.4090 0.9094 0.4922 0.055 Uiso calc R 1 . .
H H16B 0.3046 1.0440 0.5052 0.055 Uiso calc R 1 . .
C C17 0.3620(6) 0.6695(5) 0.69846(13) 0.0428(10) Uani d . 1 . .
C C18 0.1425(6) 0.5419(5) 0.65644(17) 0.0630(13) Uani d . 1 . .
H H18A 0.1340 0.4703 0.6776 0.095 Uiso calc R 1 . .
H H18B 0.1115 0.5062 0.6285 0.095 Uiso calc R 1 . .
H H18C 0.0611 0.6145 0.6639 0.095 Uiso calc R 1 . .
C C19 0.6359(5) 0.8274(4) 0.64501(12) 0.0404(9) Uani d . 1 . .
H H19A 0.6488 0.7684 0.6696 0.061 Uiso calc R 1 . .
H H19B 0.5575 0.9021 0.6522 0.061 Uiso calc R 1 . .
H H19C 0.7516 0.8625 0.6368 0.061 Uiso calc R 1 . .
C C20 0.5970(8) 1.1571(5) 0.46522(16) 0.0774(16) Uani d . 1 . .
H H20A 0.5984 1.0984 0.4403 0.116 Uiso calc R 1 . .
H H20B 0.7061 1.2096 0.4661 0.116 Uiso calc R 1 . .
H H20C 0.4958 1.2179 0.4635 0.116 Uiso calc R 1 . .
C C21 0.5242(7) 0.6883(5) 0.76431(14) 0.0647(14) Uani d . 1 . .
H H21A 0.4163 0.6879 0.7820 0.078 Uiso calc R 1 . .
H H21B 0.5570 0.7826 0.7585 0.078 Uiso calc R 1 . .
C C22 0.6719(6) 0.6183(5) 0.78729(15) 0.0587(12) Uani d . 1 . .
H H22A 0.6383 0.5234 0.7917 0.070 Uiso calc R 1 . .
H H22B 0.6857 0.6599 0.8156 0.070 Uiso calc R 1 . .
C C23 0.8505(7) 0.6223(7) 0.76451(16) 0.0757(16) Uani d . 1 . .
H H23A 0.8386 0.5775 0.7367 0.091 Uiso calc R 1 . .
H H23B 0.8829 0.7170 0.7592 0.091 Uiso calc R 1 . .
C C24 0.9989(7) 0.5548(6) 0.78940(17) 0.0716(15) Uani d . 1 . .
H H24A 1.1049 0.5484 0.7712 0.086 Uiso calc R 1 . .
H H24B 0.9626 0.4625 0.7970 0.086 Uiso calc R 1 . .

loop_
_atom_site_aniso_label
_atom_site_aniso_U_11
_atom_site_aniso_U_22
_atom_site_aniso_U_33
_atom_site_aniso_U_12
_atom_site_aniso_U_13
_atom_site_aniso_U_23
Br1 0.0692(3) 0.0608(3) 0.0761(3) 0.0049(3) -0.0274(3) -0.0054(3)
O1 0.135(4) 0.054(2) 0.080(3) -0.039(2) 0.034(2) -0.0121(19)
O2 0.060(2) 0.0612(19) 0.0409(16) 0.0070(15) -0.0069(14) -0.0048(14)
O3 0.070(2) 0.062(2) 0.0470(18) 0.0160(19) 0.0007(16) -0.0034(16)
C1 0.046(2) 0.040(2) 0.037(2) -0.0072(18) -0.004(2) 0.0044(19)
C2 0.076(3) 0.034(2) 0.043(3) 0.002(2) -0.008(2) 0.0040(18)
C3 0.062(3) 0.041(2) 0.047(3) 0.016(2) -0.003(2) 0.003(2)
C4 0.043(2) 0.050(3) 0.047(2) 0.011(2) -0.0043(19) -0.005(2)
C5 0.032(2) 0.0344(19) 0.035(2) -0.0022(19) -0.0021(18) -0.0015(16)
C6 0.037(2) 0.0328(18) 0.0346(19) -0.004(2) 0.0010(17) -0.0038(16)
C7 0.040(2) 0.046(2) 0.053(3) -0.0039(19) 0.009(2) -0.006(2)
C8 0.053(3) 0.057(3) 0.047(3) -0.006(2) 0.015(2) -0.004(2)
C9 0.073(3) 0.043(2) 0.037(2) -0.007(2) 0.009(2) 0.0028(18)
C10 0.068(3) 0.039(2) 0.054(3) -0.006(3) 0.010(2) -0.002(2)
C11 0.048(3) 0.034(2) 0.039(2) 0.0043(19) 0.0012(19) 0.0017(17)
C12 0.041(2) 0.038(2) 0.0273(19) -0.0003(18) -0.0034(17) 0.0009(16)
C13 0.037(2) 0.045(2) 0.047(2) 0.0042(18) -0.0059(18) 0.007(2)
C14 0.029(2) 0.046(2) 0.046(2) -0.0009(19) 0.0018(17) 0.004(2)
C15 0.037(2) 0.039(2) 0.031(2) -0.0041(17) -0.0016(17) -0.0046(16)
C16 0.057(3) 0.045(2) 0.035(2) -0.001(2) -0.006(2) 0.0011(18)
C17 0.044(2) 0.044(2) 0.041(2) -0.005(2) -0.0008(18) 0.009(2)
C18 0.061(3) 0.069(3) 0.059(3) -0.029(2) -0.005(3) 0.009(3)
C19 0.037(2) 0.047(2) 0.037(2) -0.0021(18) -0.0049(16) -0.003(2)
C20 0.108(5) 0.065(3) 0.060(3) -0.013(4) 0.020(3) 0.018(3)
C21 0.075(3) 0.082(4) 0.037(2) -0.001(3) -0.012(2) -0.006(2)
C22 0.059(3) 0.069(3) 0.048(3) -0.004(2) -0.004(2) 0.000(2)
C23 0.064(3) 0.111(5) 0.052(3) -0.003(3) -0.001(2) 0.009(3)
C24 0.056(3) 0.091(4) 0.068(3) -0.004(3) -0.004(3) -0.016(3)

loop_
_atom_type_symbol
_atom_type_description
_atom_type_scat_dispersion_real
_atom_type_scat_dispersion_imag
_atom_type_scat_source
C C 0.0033 0.0016 'International Tables Vol C Tables 4.2.6.8 and 6.1.1.4'
H H 0.0000 0.0000 'International Tables Vol C Tables 4.2.6.8 and 6.1.1.4'
Br Br -0.2901 2.4595 'International Tables Vol C Tables 4.2.6.8 and 6.1.1.4'
O O 0.0106 0.0060 'International Tables Vol C Tables 4.2.6.8 and 6.1.1.4'

loop_
_geom_angle_atom_site_label_1
_geom_angle_atom_site_label_2
_geom_angle_atom_site_label_3
_geom_angle_site_symmetry_1
_geom_angle_site_symmetry_3
_geom_angle
_geom_angle_publ_flag
C17 O2 C21 . . 115.1(3) ?
C17 C1 C2 . . 115.2(3) ?
C17 C1 C18 . . 104.6(4) ?
C2 C1 C18 . . 107.6(3) ?
C17 C1 C15 . . 111.4(3) ?
C2 C1 C15 . . 108.5(3) ?
C18 C1 C15 . . 109.3(3) ?
C3 C2 C1 . . 115.0(3) ?
C3 C2 H2A . . 108.5 ?
C1 C2 H2A . . 108.5 ?
C3 C2 H2B . . 108.5 ?
C1 C2 H2B . . 108.5 ?
H2A C2 H2B . . 107.5 ?
C4 C3 C2 . . 111.6(4) ?
C4 C3 H3A . . 109.3 ?
C2 C3 H3A . . 109.3 ?
C4 C3 H3B . . 109.3 ?
C2 C3 H3B . . 109.3 ?
H3A C3 H3B . . 108.0 ?
C3 C4 C5 . . 113.8(3) ?
C3 C4 H4A . . 108.8 ?
C5 C4 H4A . . 108.8 ?
C3 C4 H4B . . 108.8 ?
C5 C4 H4B . . 108.8 ?
H4A C4 H4B . . 107.7 ?
C19 C5 C4 . . 109.0(3) ?
C19 C5 C15 . . 111.9(3) ?
C4 C5 C15 . . 107.7(3) ?
C19 C5 C6 . . 112.8(3) ?
C4 C5 C6 . . 107.3(3) ?
C15 C5 C6 . . 107.9(3) ?
C7 C6 C12 . . 109.4(3) ?
C7 C6 C5 . . 113.8(3) ?
C12 C6 C5 . . 116.3(3) ?
C7 C6 H6 . . 105.5 ?
C12 C6 H6 . . 105.5 ?
C5 C6 H6 . . 105.5 ?
C8 C7 C6 . . 113.4(4) ?
C8 C7 H7A . . 108.9 ?
C6 C7 H7A . . 108.9 ?
C8 C7 H7B . . 108.9 ?
C6 C7 H7B . . 108.9 ?
H7A C7 H7B . . 107.7 ?
C7 C8 C9 . . 114.1(3) ?
C7 C8 H8A . . 108.7 ?
C9 C8 H8A . . 108.7 ?
C7 C8 H8B . . 108.7 ?
C9 C8 H8B . . 108.7 ?
H8A C8 H8B . . 107.6 ?
C16 C9 C20 . . 116.3(4) ?
C16 C9 C10 . . 99.6(3) ?
C20 C9 C10 . . 113.8(3) ?
C16 C9 C8 . . 107.2(3) ?
C20 C9 C8 . . 111.5(4) ?
C10 C9 C8 . . 107.5(4) ?
O1 C10 C11 . . 126.1(4) ?
O1 C10 C9 . . 124.6(4) ?
C11 C10 C9 . . 109.2(4) ?
C10 C11 C12 . . 106.0(3) ?
C10 C11 H11A . . 110.5 ?
C12 C11 H11A . . 110.5 ?
C10 C11 H11B . . 110.5 ?
C12 C11 H11B . . 110.5 ?
H11A C11 H11B . . 108.7 ?
C13 C12 C16 . . 110.4(3) ?
C13 C12 C11 . . 114.1(3) ?
C16 C12 C11 . . 99.6(3) ?
C13 C12 C6 . . 111.3(3) ?
C16 C12 C6 . . 107.3(3) ?
C11 C12 C6 . . 113.2(3) ?
C12 C13 C14 . . 112.6(3) ?
C12 C13 H13A . . 109.1 ?
C14 C13 H13A . . 109.1 ?
C12 C13 H13B . . 109.1 ?
C14 C13 H13B . . 109.1 ?
H13A C13 H13B . . 107.8 ?
C13 C14 C15 . . 110.0(3) ?
C13 C14 H14A . . 109.7 ?
C15 C14 H14A . . 109.7 ?
C13 C14 H14B . . 109.7 ?
C15 C14 H14B . . 109.7 ?
H14A C14 H14B . . 108.2 ?
C14 C15 C5 . . 111.8(3) ?
C14 C15 C1 . . 115.7(3) ?
C5 C15 C1 . . 114.3(3) ?
C14 C15 H15 . . 104.5 ?
C5 C15 H15 . . 104.5 ?
C1 C15 H15 . . 104.5 ?
C9 C16 C12 . . 104.2(3) ?
C9 C16 H16A . . 110.9 ?
C12 C16 H16A . . 110.9 ?
C9 C16 H16B . . 110.9 ?
C12 C16 H16B . . 110.9 ?
H16A C16 H16B . . 108.9 ?
O3 C17 O2 . . 121.7(4) ?
O3 C17 C1 . . 124.1(4) ?
O2 C17 C1 . . 114.1(4) ?
C1 C18 H18A . . 109.5 ?
C1 C18 H18B . . 109.5 ?
H18A C18 H18B . . 109.5 ?
C1 C18 H18C . . 109.5 ?
H18A C18 H18C . . 109.5 ?
H18B C18 H18C . . 109.5 ?
C5 C19 H19A . . 109.5 ?
C5 C19 H19B . . 109.5 ?
H19A C19 H19B . . 109.5 ?
C5 C19 H19C . . 109.5 ?
H19A C19 H19C . . 109.5 ?
H19B C19 H19C . . 109.5 ?
C9 C20 H20A . . 109.5 ?
C9 C20 H20B . . 109.5 ?
H20A C20 H20B . . 109.5 ?
C9 C20 H20C . . 109.5 ?
H20A C20 H20C . . 109.5 ?
H20B C20 H20C . . 109.5 ?
O2 C21 C22 . . 108.3(4) ?
O2 C21 H21A . . 110.0 ?
C22 C21 H21A . . 110.0 ?
O2 C21 H21B . . 110.0 ?
C22 C21 H21B . . 110.0 ?
H21A C21 H21B . . 108.4 ?
C21 C22 C23 . . 114.8(4) ?
C21 C22 H22A . . 108.6 ?
C23 C22 H22A . . 108.6 ?
C21 C22 H22B . . 108.6 ?
C23 C22 H22B . . 108.6 ?
H22A C22 H22B . . 107.5 ?
C24 C23 C22 . . 113.5(4) ?
C24 C23 H23A . . 108.9 ?
C22 C23 H23A . . 108.9 ?
C24 C23 H23B . . 108.9 ?
C22 C23 H23B . . 108.9 ?
H23A C23 H23B . . 107.7 ?
C23 C24 Br1 . . 112.2(4) ?
C23 C24 H24A . . 109.2 ?
Br1 C24 H24A . . 109.2 ?
C23 C24 H24B . . 109.2 ?
Br1 C24 H24B . . 109.2 ?
H24A C24 H24B . . 107.9 ?

loop_
_geom_bond_atom_site_label_1
_geom_bond_atom_site_label_2
_geom_bond_site_symmetry_2
_geom_bond_distance
_geom_bond_publ_flag
Br1 C24 . 1.992(5) ?
O1 C10 . 1.206(5) ?
O2 C17 . 1.340(5) ?
O2 C21 . 1.470(5) ?
O3 C17 . 1.208(5) ?
C1 C17 . 1.515(6) ?
C1 C2 . 1.539(6) ?
C1 C18 . 1.557(6) ?
C1 C15 . 1.576(5) ?
C2 C3 . 1.524(6) ?
C2 H2A . 0.9700 ?
C2 H2B . 0.9700 ?
C3 C4 . 1.515(6) ?
C3 H3A . 0.9700 ?
C3 H3B . 0.9700 ?
C4 C5 . 1.549(5) ?
C4 H4A . 0.9700 ?
C4 H4B . 0.9700 ?
C5 C19 . 1.531(5) ?
C5 C15 . 1.557(5) ?
C5 C6 . 1.569(5) ?
C6 C7 . 1.535(6) ?
C6 C12 . 1.554(5) ?
C6 H6 . 0.9800 ?
C7 C8 . 1.515(6) ?
C7 H7A . 0.9700 ?
C7 H7B . 0.9700 ?
C8 C9 . 1.540(7) ?
C8 H8A . 0.9700 ?
C8 H8B . 0.9700 ?
C9 C16 . 1.524(6) ?
C9 C20 . 1.525(6) ?
C9 C10 . 1.529(6) ?
C10 C11 . 1.492(6) ?
C11 C12 . 1.547(5) ?
C11 H11A . 0.9700 ?
C11 H11B . 0.9700 ?
C12 C13 . 1.516(6) ?
C12 C16 . 1.545(5) ?
C13 C14 . 1.519(5) ?
C13 H13A . 0.9700 ?
C13 H13B . 0.9700 ?
C14 C15 . 1.529(5) ?
C14 H14A . 0.9700 ?
C14 H14B . 0.9700 ?
C15 H15 . 0.9800 ?
C16 H16A . 0.9700 ?
C16 H16B . 0.9700 ?
C18 H18A . 0.9600 ?
C18 H18B . 0.9600 ?
C18 H18C . 0.9600 ?
C19 H19A . 0.9600 ?
C19 H19B . 0.9600 ?
C19 H19C . 0.9600 ?
C20 H20A . 0.9600 ?
C20 H20B . 0.9600 ?
C20 H20C . 0.9600 ?
C21 C22 . 1.476(7) ?
C21 H21A . 0.9700 ?
C21 H21B . 0.9700 ?
C22 C23 . 1.503(7) ?
C22 H22A . 0.9700 ?
C22 H22B . 0.9700 ?
C23 C24 . 1.499(7) ?
C23 H23A . 0.9700 ?
C23 H23B . 0.9700 ?
C24 H24A . 0.9700 ?
C24 H24B . 0.9700 ?

loop_
_cod_related_entry_id
_cod_related_entry_database
_cod_related_entry_code
1 ChemSpider 24744490
